data_4123222
loop_
_publ_author_name
'Ito, Satoru'
'Hiroto, Satoru'
'Lee, Sangsu'
'Son, Minjung'
'Hisaki, Ichiro'
'Yoshida, Takuya'
'Kim, Dongho'
'Kobayashi, Nagao'
'Shinokubo, Hiroshi'

_publ_section_title
;
 Synthesis of Highly Twisted and Fully \p-Conjugated Porphyrinic
 Oligomers.
;
_journal_issue 1
_journal_name_full 'Journal of the American Chemical Society'
_journal_page_first 142
_journal_page_last 145
_journal_paper_doi 10.1021/ja511905f
_journal_volume 137
_journal_year 2015
_chemical_formula_sum 'C124 H114 Cl2 N8 Ni2'
_chemical_formula_weight 1904.55
_chemical_name_systematic
; 
 ? 
;
_space_group_IT_number 14
_symmetry_cell_setting monoclinic
_symmetry_Int_Tables_number 14
_symmetry_space_group_name_Hall '-P 2yn'
_symmetry_space_group_name_H-M 'P 1 21/n 1'
_atom_sites_solution_hydrogens geom
_atom_sites_solution_primary direct
_atom_sites_solution_secondary difmap
_audit_creation_method SHELXL-97
_cell_angle_alpha 90.00
_cell_angle_beta 118.384(3)
_cell_angle_gamma 90.00
_cell_formula_units_Z 4
_cell_length_a 28.301(7)
_cell_length_b 13.754(3)
_cell_length_c 29.505(8)
_cell_measurement_reflns_used 29000
_cell_measurement_temperature 103(2)
_cell_measurement_theta_max 27.55
_cell_measurement_theta_min 3.06
_cell_volume 10104(4)
_computing_cell_refinement CrystalClear
_computing_data_collection 'CrystalClear (Rigaku Inc., 2008)'
_computing_data_reduction CrystalClear
_computing_molecular_graphics 'CrystalStructure 4.0'
_computing_publication_material 'CrystalStructure 4.0 (Rigaku, 2010)'
_computing_structure_refinement 'SHELXL-97 (Sheldrick, 2008)'
_computing_structure_solution 'SHELXS-97 (Sheldrick, 2008)'
_diffrn_ambient_temperature 103(2)
_diffrn_detector_area_resol_mean 7.111
_diffrn_measured_fraction_theta_full 0.993
_diffrn_measured_fraction_theta_max 0.993
_diffrn_measurement_device_type 'Rigaku Saturn724'
_diffrn_measurement_method \w
_diffrn_radiation_monochromator graphite
_diffrn_radiation_source 'fine-focus sealed tube'
_diffrn_radiation_type MoK\a
_diffrn_radiation_wavelength 0.71075
_diffrn_reflns_av_R_equivalents 0.0347
_diffrn_reflns_av_sigmaI/netI 0.0370
_diffrn_reflns_limit_h_max 33
_diffrn_reflns_limit_h_min -33
_diffrn_reflns_limit_k_max 16
_diffrn_reflns_limit_k_min -16
_diffrn_reflns_limit_l_max 35
_diffrn_reflns_limit_l_min -33
_diffrn_reflns_number 64027
_diffrn_reflns_theta_full 25.00
_diffrn_reflns_theta_max 25.00
_diffrn_reflns_theta_min 3.06
_exptl_absorpt_coefficient_mu 0.481
_exptl_absorpt_correction_T_max 0.9099
_exptl_absorpt_correction_T_min 0.8892
_exptl_absorpt_correction_type multi-scan
_exptl_absorpt_process_details 'REQAB (Rigaku, 1998)'
_exptl_crystal_colour red
_exptl_crystal_density_diffrn 1.252
_exptl_crystal_density_method 'not measured'
_exptl_crystal_description prism
_exptl_crystal_F_000 4016
_exptl_crystal_size_max 0.25
_exptl_crystal_size_mid 0.23
_exptl_crystal_size_min 0.20
_refine_diff_density_max 0.999
_refine_diff_density_min -0.902
_refine_diff_density_rms 0.065
_refine_ls_extinction_method none
_refine_ls_goodness_of_fit_ref 1.076
_refine_ls_hydrogen_treatment mixed
_refine_ls_matrix_type full
_refine_ls_number_parameters 1304
_refine_ls_number_reflns 17668
_refine_ls_number_restraints 36
_refine_ls_restrained_S_all 1.075
_refine_ls_R_factor_all 0.0699
_refine_ls_R_factor_gt 0.0597
_refine_ls_shift/su_max 0.002
_refine_ls_shift/su_mean 0.000
_refine_ls_structure_factor_coef Fsqd
_refine_ls_weighting_details 'calc w=1/[\s^2^(Fo^2^)+(0.0646P)^2^+13.8099P] where P=(Fo^2^+2Fc^2^)/3'
_refine_ls_weighting_scheme calc
_refine_ls_wR_factor_gt 0.1402
_refine_ls_wR_factor_ref 0.1522
_reflns_number_gt 15064
_reflns_number_total 17668
_reflns_threshold_expression >2sigma(I)
_cod_data_source_file ja511905f_si_003.cif
_cod_data_source_block shelxl
_cod_depositor_comments 'Adding full bibliography for 4123219--4123222.cif.'
_cod_database_code 4123222

loop_
_symmetry_equiv_pos_as_xyz
'x, y, z'
'-x+1/2, y+1/2, -z+1/2'
'-x, -y, -z'
'x-1/2, -y-1/2, z-1/2'

loop_
_atom_site_label
_atom_site_type_symbol
_atom_site_fract_x
_atom_site_fract_y
_atom_site_fract_z
_atom_site_U_iso_or_equiv
_atom_site_adp_type
_atom_site_occupancy
_atom_site_symmetry_multiplicity
_atom_site_calc_flag
_atom_site_refinement_flags
_atom_site_disorder_assembly
_atom_site_disorder_group
C1 C 0.89044(11) 0.2858(2) 0.13355(11) 0.0312(6) Uani 1 1 d . . .
H1 H 0.9090 0.2269 0.1481 0.037 Uiso 1 1 calc R . .
C2 C 0.84378(11) 0.2969(2) 0.08450(10) 0.0267(6) Uani 1 1 d . . .
C3 C 0.82119(11) 0.2206(2) 0.05008(10) 0.0263(6) Uani 1 1 d . . .
C4 C 0.77858(11) 0.2352(2) 0.00133(10) 0.0273(6) Uani 1 1 d . . .
C5 C 0.75633(12) 0.1591(2) -0.03646(11) 0.0327(6) Uani 1 1 d . . .
H2 H 0.7667 0.0926 -0.0317 0.039 Uiso 1 1 calc R . .
C6 C 0.71787(12) 0.2002(2) -0.07992(11) 0.0337(6) Uani 1 1 d . . .
H3 H 0.6961 0.1681 -0.1117 0.040 Uiso 1 1 calc R . .
C7 C 0.71603(11) 0.3013(2) -0.06918(10) 0.0290(6) Uani 1 1 d . . .
C8 C 0.68093(11) 0.3665(2) -0.10500(10) 0.0291(6) Uani 1 1 d . . .
C9 C 0.67657(11) 0.4617(2) -0.09241(10) 0.0306(6) Uani 1 1 d . . .
C10 C 0.63736(12) 0.5294(2) -0.12758(12) 0.0385(7) Uani 1 1 d . . .
H4 H 0.6124 0.5173 -0.1627 0.046 Uiso 1 1 calc R . .
C11 C 0.64249(12) 0.6122(2) -0.10187(11) 0.0398(7) Uani 1 1 d . . .
H5 H 0.6216 0.6696 -0.1149 0.048 Uiso 1 1 calc R . .
C12 C 0.68597(11) 0.5974(2) -0.05028(11) 0.0326(6) Uani 1 1 d . . .
C13 C 0.70316(11) 0.6699(2) -0.01337(11) 0.0310(6) Uani 1 1 d . . .
C14 C 0.74780(11) 0.6570(2) 0.03426(10) 0.0280(6) Uani 1 1 d . . .
C15 C 0.76979(11) 0.7331(2) 0.07183(11) 0.0301(6) Uani 1 1 d . . .
H6 H 0.7553 0.7964 0.0693 0.036 Uiso 1 1 calc R . .
C16 C 0.81489(11) 0.6976(2) 0.11132(11) 0.0287(6) Uani 1 1 d . . .
H7 H 0.8387 0.7316 0.1417 0.034 Uiso 1 1 calc R . .
C17 C 0.82015(10) 0.5987(2) 0.09890(10) 0.0257(6) Uani 1 1 d . . .
C18 C 0.86178(11) 0.5382(2) 0.13157(10) 0.0261(6) Uani 1 1 d . . .
C19 C 0.86346(10) 0.4417(2) 0.12027(10) 0.0250(6) Uani 1 1 d . . .
C20 C 0.90319(11) 0.3748(2) 0.15522(10) 0.0292(6) Uani 1 1 d . . .
H8 H 0.9329 0.3905 0.1876 0.035 Uiso 1 1 calc R . .
C21 C 0.90476(12) 0.5788(2) 0.18145(10) 0.0308(6) Uani 1 1 d . . .
C22 C 0.95572(12) 0.5991(2) 0.18717(12) 0.0377(7) Uani 1 1 d . . .
C23 C 0.99480(13) 0.6380(3) 0.23352(14) 0.0509(9) Uani 1 1 d . . .
H9 H 1.0292 0.6532 0.2372 0.061 Uiso 1 1 calc R . .
C24 C 0.98473(16) 0.6552(3) 0.27443(14) 0.0580(11) Uani 1 1 d . . .
C25 C 0.93455(15) 0.6351(3) 0.26830(12) 0.0499(9) Uani 1 1 d . . .
H10 H 0.9273 0.6476 0.2961 0.060 Uiso 1 1 calc R . .
C26 C 0.89371(13) 0.5967(2) 0.22248(11) 0.0374(7) Uani 1 1 d . . .
C27 C 0.83911(15) 0.5755(3) 0.21776(13) 0.0463(8) Uani 1 1 d . . .
H11 H 0.8421 0.5717 0.2522 0.070 Uiso 1 1 calc R . .
H12 H 0.8257 0.5135 0.1999 0.070 Uiso 1 1 calc R . .
H13 H 0.8141 0.6276 0.1982 0.070 Uiso 1 1 calc R . .
C28 C 0.96921(14) 0.5794(3) 0.14427(14) 0.0496(9) Uani 1 1 d . . .
H14 H 1.0031 0.6116 0.1520 0.074 Uiso 1 1 calc R . .
H15 H 0.9405 0.6046 0.1118 0.074 Uiso 1 1 calc R . .
H16 H 0.9728 0.5092 0.1412 0.074 Uiso 1 1 calc R . .
C29 C 1.02786(18) 0.6976(4) 0.32471(17) 0.0881(17) Uani 1 1 d . . .
H17 H 1.0217 0.7676 0.3256 0.132 Uiso 1 1 calc R . .
H18 H 1.0633 0.6869 0.3272 0.132 Uiso 1 1 calc R . .
H19 H 1.0264 0.6658 0.3537 0.132 Uiso 1 1 calc R . .
C30 C 0.84644(11) 0.1214(2) 0.06643(10) 0.0283(6) Uani 1 1 d . . .
C31 C 0.82570(12) 0.0543(2) 0.08809(11) 0.0323(6) Uani 1 1 d . . .
C32 C 0.85364(12) -0.0328(2) 0.10820(12) 0.0361(7) Uani 1 1 d . . .
H20 H 0.8399 -0.0784 0.1231 0.043 Uiso 1 1 calc R . .
C33 C 0.90060(12) -0.0539(2) 0.10692(12) 0.0353(7) Uani 1 1 d . . .
C34 C 0.91919(12) 0.0112(2) 0.08316(12) 0.0355(7) Uani 1 1 d . . .
H21 H 0.9505 -0.0043 0.0805 0.043 Uiso 1 1 calc R . .
C35 C 0.89289(12) 0.0994(2) 0.06297(11) 0.0328(6) Uani 1 1 d . . .
C36 C 0.91511(14) 0.1683(3) 0.03784(14) 0.0444(8) Uani 1 1 d . . .
H22 H 0.9500 0.1444 0.0431 0.067 Uiso 1 1 calc R . .
H23 H 0.9196 0.2330 0.0533 0.067 Uiso 1 1 calc R . .
H24 H 0.8902 0.1722 0.0008 0.067 Uiso 1 1 calc R . .
C37 C 0.77395(13) 0.0726(3) 0.08973(14) 0.0450(8) Uani 1 1 d . . .
H25 H 0.7709 0.1420 0.0954 0.067 Uiso 1 1 calc R . .
H26 H 0.7738 0.0351 0.1179 0.067 Uiso 1 1 calc R . .
H27 H 0.7435 0.0527 0.0570 0.067 Uiso 1 1 calc R . .
C38 C 0.93205(14) -0.1452(2) 0.13207(14) 0.0475(8) Uani 1 1 d . . .
H28 H 0.9513 -0.1364 0.1695 0.071 Uiso 1 1 calc R . .
H29 H 0.9579 -0.1579 0.1195 0.071 Uiso 1 1 calc R . .
H30 H 0.9073 -0.2003 0.1234 0.071 Uiso 1 1 calc R . .
C39 C 0.64481(11) 0.3343(2) -0.15945(10) 0.0301(6) Uani 1 1 d . . .
C40 C 0.66334(11) 0.3378(2) -0.19559(11) 0.0322(6) Uani 1 1 d . . .
C41 C 0.62803(13) 0.3157(2) -0.24683(11) 0.0389(7) Uani 1 1 d . . .
H31 H 0.6407 0.3175 -0.2714 0.047 Uiso 1 1 calc R . .
C42 C 0.57476(13) 0.2910(2) -0.26297(11) 0.0405(7) Uani 1 1 d . . .
C43 C 0.55770(13) 0.2859(3) -0.22648(12) 0.0443(8) Uani 1 1 d . . .
H32 H 0.5216 0.2674 -0.2369 0.053 Uiso 1 1 calc R . .
C44 C 0.59167(13) 0.3070(3) -0.17454(12) 0.0405(7) Uani 1 1 d . . .
C45 C 0.72027(13) 0.3662(3) -0.18045(12) 0.0436(8) Uani 1 1 d . . .
H33 H 0.7301 0.4240 -0.1584 0.065 Uiso 1 1 calc R . .
H34 H 0.7233 0.3807 -0.2115 0.065 Uiso 1 1 calc R . .
H35 H 0.7444 0.3125 -0.1616 0.065 Uiso 1 1 calc R . .
C46 C 0.57025(15) 0.3035(4) -0.13652(14) 0.0629(12) Uani 1 1 d . . .
H36 H 0.5888 0.2523 -0.1111 0.094 Uiso 1 1 calc R . .
H37 H 0.5317 0.2896 -0.1548 0.094 Uiso 1 1 calc R . .
H38 H 0.5763 0.3664 -0.1190 0.094 Uiso 1 1 calc R . .
C47 C 0.53622(15) 0.2734(3) -0.31925(13) 0.0572(10) Uani 1 1 d . . .
H39 H 0.5185 0.2104 -0.3232 0.086 Uiso 1 1 calc R . .
H40 H 0.5560 0.2733 -0.3389 0.086 Uiso 1 1 calc R . .
H41 H 0.5091 0.3250 -0.3321 0.086 Uiso 1 1 calc R . .
C48 C 0.67324(12) 0.7648(2) -0.02512(11) 0.0371(7) Uani 1 1 d . . .
C49 C 0.62709(12) 0.7713(2) -0.01937(12) 0.0395(7) Uani 1 1 d . . .
C50 C 0.59908(15) 0.8589(3) -0.03058(13) 0.0505(9) Uani 1 1 d . . .
H42 H 0.5676 0.8633 -0.0268 0.061 Uiso 1 1 calc R . .
C51 C 0.61592(15) 0.9396(3) -0.04706(14) 0.0515(9) Uani 1 1 d . . .
C52 C 0.66182(15) 0.9318(3) -0.05188(14) 0.0512(9) Uani 1 1 d . . .
H43 H 0.6740 0.9868 -0.0628 0.061 Uiso 1 1 calc R . .
C53 C 0.69102(13) 0.8453(2) -0.04116(13) 0.0446(8) Uani 1 1 d . . .
C54 C 0.60746(14) 0.6853(3) -0.00141(14) 0.0522(9) Uani 1 1 d . . .
H44 H 0.5938 0.6354 -0.0284 0.078 Uiso 1 1 calc R . .
H45 H 0.5787 0.7061 0.0059 0.078 Uiso 1 1 calc R . .
H46 H 0.6372 0.6584 0.0299 0.078 Uiso 1 1 calc R . .
C55 C 0.74102(16) 0.8426(3) -0.04724(18) 0.0648(11) Uani 1 1 d . . .
H47 H 0.7728 0.8484 -0.0133 0.097 Uiso 1 1 calc R . .
H48 H 0.7403 0.8967 -0.0692 0.097 Uiso 1 1 calc R . .
H49 H 0.7425 0.7809 -0.0632 0.097 Uiso 1 1 calc R . .
C56 C 0.5847(2) 1.0344(3) -0.0603(2) 0.0808(15) Uani 1 1 d . . .
H50 H 0.5467 1.0214 -0.0839 0.121 Uiso 1 1 calc R . .
H51 H 0.5990 1.0786 -0.0769 0.121 Uiso 1 1 calc R . .
H52 H 0.5883 1.0645 -0.0287 0.121 Uiso 1 1 calc R . .
C57 C 0.63646(13) 0.0520(2) 0.14330(11) 0.0371(7) Uani 1 1 d . . .
H53 H 0.6640 0.0318 0.1761 0.044 Uiso 1 1 calc R . .
C58 C 0.62930(12) 0.1420(2) 0.12354(11) 0.0361(7) Uani 1 1 d . . .
H54 H 0.6507 0.1975 0.1398 0.043 Uiso 1 1 calc R . .
C59 C 0.58315(12) 0.1388(2) 0.07319(11) 0.0320(6) Uani 1 1 d . . .
C60 C 0.56457(11) 0.2193(2) 0.04147(10) 0.0294(6) Uani 1 1 d . . .
C61 C 0.52031(11) 0.2144(2) -0.00695(10) 0.0287(6) Uani 1 1 d . . .
C62 C 0.50078(12) 0.2952(2) -0.04113(11) 0.0322(6) Uani 1 1 d . . .
H55 H 0.5150 0.3593 -0.0346 0.039 Uiso 1 1 calc R . .
C63 C 0.45828(12) 0.2635(2) -0.08454(11) 0.0337(6) Uani 1 1 d . . .
H56 H 0.4370 0.3009 -0.1145 0.040 Uiso 1 1 calc R . .
C64 C 0.45113(11) 0.1626(2) -0.07709(10) 0.0298(6) Uani 1 1 d . . .
C65 C 0.41114(12) 0.1049(2) -0.11356(10) 0.0316(6) Uani 1 1 d . . .
C66 C 0.40521(12) 0.0080(2) -0.10564(10) 0.0307(6) Uani 1 1 d . . .
C67 C 0.59371(11) 0.3138(2) 0.06117(10) 0.0303(6) Uani 1 1 d . . .
C68 C 0.58186(13) 0.3740(2) 0.09258(12) 0.0392(7) Uani 1 1 d . . .
C69 C 0.61199(14) 0.4575(2) 0.11325(13) 0.0442(8) Uani 1 1 d . . .
H117 H 0.6036 0.4985 0.1344 0.053 Uiso 1 1 calc R . .
C70 C 0.65389(13) 0.4828(2) 0.10388(12) 0.0411(7) Uani 1 1 d . . .
C71 C 0.66458(13) 0.4234(3) 0.07245(12) 0.0421(8) Uani 1 1 d . . .
H118 H 0.6928 0.4407 0.0652 0.051 Uiso 1 1 calc R . .
C72 C 0.63558(12) 0.3385(2) 0.05075(11) 0.0340(6) Uani 1 1 d . . .
C73 C 0.53805(17) 0.3473(3) 0.10613(17) 0.0681(12) Uani 1 1 d . . .
H57 H 0.5062 0.3248 0.0751 0.102 Uiso 1 1 calc R . .
H58 H 0.5287 0.4045 0.1200 0.102 Uiso 1 1 calc R . .
H59 H 0.5509 0.2954 0.1320 0.102 Uiso 1 1 calc R . .
C74 C 0.65000(15) 0.2735(3) 0.01789(15) 0.0542(9) Uani 1 1 d . . .
H60 H 0.6798 0.3025 0.0145 0.081 Uiso 1 1 calc R . .
H61 H 0.6188 0.2665 -0.0163 0.081 Uiso 1 1 calc R . .
H62 H 0.6607 0.2094 0.0341 0.081 Uiso 1 1 calc R . .
C75 C 0.68809(17) 0.5709(3) 0.12997(15) 0.0617(11) Uani 1 1 d . . .
H63 H 0.7119 0.5562 0.1664 0.093 Uiso 1 1 calc R . .
H64 H 0.6648 0.6258 0.1273 0.093 Uiso 1 1 calc R . .
H65 H 0.7097 0.5876 0.1132 0.093 Uiso 1 1 calc R . .
C76 C 0.37370(12) 0.1470(2) -0.16532(10) 0.0313(6) Uani 1 1 d . . .
C77 C 0.32182(12) 0.1760(2) -0.17698(12) 0.0350(7) Uani 1 1 d . . .
C78 C 0.28717(13) 0.2069(2) -0.22715(12) 0.0420(7) Uani 1 1 d . . .
H66 H 0.2521 0.2285 -0.2353 0.050 Uiso 1 1 calc R . .
C79 C 0.30240(13) 0.2068(2) -0.26546(12) 0.0426(8) Uani 1 1 d . . .
C80 C 0.35420(13) 0.1808(2) -0.25256(11) 0.0386(7) Uani 1 1 d . . .
H67 H 0.3654 0.1835 -0.2782 0.046 Uiso 1 1 calc R . .
C81 C 0.39081(12) 0.1506(2) -0.20299(11) 0.0322(6) Uani 1 1 d . . .
C82 C 0.30276(14) 0.1701(3) -0.13729(14) 0.0462(8) Uani 1 1 d . . .
H68 H 0.2951 0.1022 -0.1330 0.069 Uiso 1 1 calc R . .
H69 H 0.2700 0.2089 -0.1487 0.069 Uiso 1 1 calc R . .
H70 H 0.3307 0.1953 -0.1043 0.069 Uiso 1 1 calc R . .
C83 C 0.26268(16) 0.2339(3) -0.32034(14) 0.0642(11) Uani 1 1 d . . .
H71 H 0.2789 0.2222 -0.3427 0.096 Uiso 1 1 calc R . .
H72 H 0.2532 0.3027 -0.3218 0.096 Uiso 1 1 calc R . .
H73 H 0.2302 0.1941 -0.3320 0.096 Uiso 1 1 calc R . .
C84 C 0.44626(13) 0.1198(3) -0.19154(12) 0.0416(7) Uani 1 1 d . . .
H74 H 0.4508 0.1300 -0.2221 0.062 Uiso 1 1 calc R . .
H75 H 0.4513 0.0508 -0.1822 0.062 Uiso 1 1 calc R . .
H76 H 0.4729 0.1584 -0.1629 0.062 Uiso 1 1 calc R . .
C85 C 0.87892(12) -0.1882(2) -0.10377(11) 0.0364(7) Uani 1 1 d . . .
H77 H 0.8611 -0.2493 -0.1131 0.044 Uiso 1 1 calc R . .
C86 C 0.86550(12) -0.1071(2) -0.13242(11) 0.0358(7) Uani 1 1 d . . .
H119 H 0.8361 -0.1002 -0.1661 0.043 Uiso 1 1 calc R . .
C87 C 0.90327(11) -0.0326(2) -0.10330(10) 0.0297(6) Uani 1 1 d . . .
C88 C 0.90188(11) 0.0597(2) -0.12124(11) 0.0307(6) Uani 1 1 d . . .
C89 C 0.93929(11) 0.1298(2) -0.09232(10) 0.0297(6) Uani 1 1 d . . .
C90 C 0.93954(12) 0.2263(2) -0.11002(11) 0.0344(7) Uani 1 1 d . . .
H78 H 0.9152 0.2522 -0.1428 0.041 Uiso 1 1 calc R . .
C91 C 0.98073(12) 0.2737(2) -0.07167(11) 0.0341(6) Uani 1 1 d . . .
H79 H 0.9909 0.3393 -0.0722 0.041 Uiso 1 1 calc R . .
C92 C 1.00615(11) 0.2065(2) -0.03008(11) 0.0301(6) Uani 1 1 d . . .
C93 C 1.04979(11) 0.2311(2) 0.01651(11) 0.0309(6) Uani 1 1 d . . .
C94 C 1.07422(11) 0.1643(2) 0.05594(11) 0.0305(6) Uani 1 1 d . . .
C95 C 0.80637(12) 0.1047(2) -0.18384(13) 0.0434(8) Uani 1 1 d . . .
C96 C 0.76697(13) 0.1238(3) -0.23437(15) 0.0546(10) Uani 1 1 d . . .
H80 H 0.7314 0.1374 -0.2409 0.066 Uiso 1 1 calc R . .
C97 C 0.77809(15) 0.1234(3) -0.27512(14) 0.0573(10) Uani 1 1 d . . .
C98 C 0.82976(14) 0.1036(3) -0.26560(12) 0.0496(9) Uani 1 1 d . . .
H81 H 0.8379 0.1039 -0.2934 0.059 Uiso 1 1 calc R . .
C99 C 0.87047(12) 0.0832(2) -0.21575(11) 0.0374(7) Uani 1 1 d . . .
C100 C 0.85874(12) 0.0843(2) -0.17501(11) 0.0352(7) Uani 1 1 d . . .
C101 C 0.79281(15) 0.1055(3) -0.14040(16) 0.0608(11) Uani 1 1 d . . .
H82 H 0.7992 0.0408 -0.1247 0.091 Uiso 1 1 calc R . .
H83 H 0.7549 0.1231 -0.1537 0.091 Uiso 1 1 calc R . .
H84 H 0.8155 0.1532 -0.1145 0.091 Uiso 1 1 calc R . .
C102 C 0.73468(18) 0.1447(4) -0.32992(17) 0.0874(17) Uani 1 1 d . . .
H85 H 0.7005 0.1168 -0.3354 0.131 Uiso 1 1 calc R . .
H86 H 0.7449 0.1159 -0.3544 0.131 Uiso 1 1 calc R . .
H87 H 0.7307 0.2152 -0.3352 0.131 Uiso 1 1 calc R . .
C103 C 0.92593(14) 0.0604(3) -0.20818(12) 0.0480(9) Uani 1 1 d . . .
H88 H 0.9466 0.1208 -0.2014 0.072 Uiso 1 1 calc R . .
H89 H 0.9230 0.0296 -0.2393 0.072 Uiso 1 1 calc R . .
H90 H 0.9442 0.0162 -0.1789 0.072 Uiso 1 1 calc R . .
C104 C 1.07252(11) 0.3324(2) 0.02457(11) 0.0316(6) Uani 1 1 d . . .
C105 C 1.05448(12) 0.4034(2) 0.04604(11) 0.0341(7) Uani 1 1 d . . .
C106 C 1.07821(13) 0.4956(2) 0.05500(13) 0.0397(7) Uani 1 1 d . . .
H91 H 1.0661 0.5446 0.0697 0.048 Uiso 1 1 calc R . .
C107 C 1.11890(13) 0.5176(2) 0.04313(13) 0.0416(8) Uani 1 1 d . . .
C108 C 1.13576(13) 0.4459(3) 0.02162(13) 0.0418(8) Uani 1 1 d . . .
H92 H 1.1635 0.4601 0.0132 0.050 Uiso 1 1 calc R . .
C109 C 1.11337(12) 0.3534(2) 0.01185(12) 0.0377(7) Uani 1 1 d . . .
C110 C 1.01036(13) 0.3837(2) 0.05962(13) 0.0427(8) Uani 1 1 d . . .
H93 H 0.9787 0.3586 0.0293 0.064 Uiso 1 1 calc R . .
H94 H 1.0010 0.4441 0.0711 0.064 Uiso 1 1 calc R . .
H95 H 1.0227 0.3354 0.0874 0.064 Uiso 1 1 calc R . .
C111 C 1.13285(16) 0.2766(3) -0.01133(17) 0.0600(10) Uani 1 1 d . . .
H96 H 1.1598 0.3046 -0.0194 0.090 Uiso 1 1 calc R . .
H97 H 1.1026 0.2520 -0.0430 0.090 Uiso 1 1 calc R . .
H98 H 1.1489 0.2231 0.0132 0.090 Uiso 1 1 calc R . .
C112 C 1.14335(15) 0.6179(3) 0.05267(16) 0.0590(10) Uani 1 1 d . . .
H99 H 1.1816 0.6138 0.0776 0.088 Uiso 1 1 calc R . .
H100 H 1.1252 0.6600 0.0663 0.088 Uiso 1 1 calc R . .
H101 H 1.1391 0.6450 0.0202 0.088 Uiso 1 1 calc R . .
N1 N 0.77875(9) 0.57357(17) 0.05148(8) 0.0250(5) Uani 1 1 d . . .
N2 N 0.70702(9) 0.50469(16) -0.04467(9) 0.0270(5) Uani 1 1 d . . .
N3 N 0.75327(9) 0.32295(17) -0.01867(8) 0.0256(5) Uani 1 1 d . . .
N4 N 0.82679(9) 0.39274(16) 0.07615(8) 0.0254(5) Uani 1 1 d . . .
N5 N 0.98085(9) 0.11674(17) -0.04258(8) 0.0265(5) Uani 1 1 d . . .
N6 N 1.05963(9) 0.06863(18) 0.05557(9) 0.0283(5) Uani 1 1 d . . .
N7 N 0.48975(9) 0.13156(17) -0.02916(8) 0.0291(5) Uani 1 1 d . . .
N8 N 0.43806(10) -0.04572(17) -0.06209(9) 0.0302(5) Uani 1 1 d . . .
Ni1 Ni 0.5000 0.0000 0.0000 0.02690(13) Uani 1 2 d S . .
Ni2 Ni 1.0000 0.0000 0.0000 0.02490(12) Uani 1 2 d S . .
Ni3 Ni 0.766371(13) 0.44848(2) 0.016003(12) 0.02359(10) Uani 1 1 d . . .
C113 C 0.4213(2) 0.5159(4) -0.2465(2) 0.0794(14) Uani 1 1 d . . .
C114 C 0.40319(17) 0.6082(3) -0.25248(15) 0.0613(10) Uani 1 1 d . . .
H102 H 0.4244 0.6610 -0.2533 0.074 Uiso 1 1 calc R . .
C115 C 0.35202(19) 0.6237(3) -0.25748(19) 0.0718(12) Uani 1 1 d . . .
H103 H 0.3389 0.6885 -0.2619 0.086 Uiso 1 1 calc R . .
C116 C 0.31968(18) 0.5501(3) -0.25636(18) 0.0678(12) Uani 1 1 d . . .
H104 H 0.2849 0.5619 -0.2603 0.081 Uiso 1 1 calc R . .
C117 C 0.3420(2) 0.4551(4) -0.2489(2) 0.0789(14) Uani 1 1 d . . .
H105 H 0.3217 0.4018 -0.2470 0.095 Uiso 1 1 calc R . .
C118 C 0.3911(2) 0.4376(3) -0.24440(19) 0.0719(13) Uani 1 1 d . . .
H106 H 0.4047 0.3732 -0.2399 0.086 Uiso 1 1 calc R . .
Cl1 Cl 0.48328(8) 0.49352(17) -0.24135(10) 0.1542(10) Uani 1 1 d . . .
Cl2 Cl 0.36700(13) 0.0114(2) 0.17106(9) 0.1039(14) Uani 0.635(5) 1 d P A 1
C119 C 0.3492(3) 0.0614(5) 0.3130(3) 0.0495(16) Uani 0.635(5) 1 d P A 1
H107 H 0.3439 0.0728 0.3421 0.059 Uiso 0.635(5) 1 calc PR A 1
C120 C 0.3827(3) -0.0410(5) 0.2648(3) 0.0513(16) Uani 0.635(5) 1 d P A 1
H108 H 0.4004 -0.0981 0.2628 0.062 Uiso 0.635(5) 1 calc PR A 1
C121 C 0.3314(5) 0.1232(8) 0.2727(4) 0.080(3) Uani 0.635(5) 1 d P A 1
H109 H 0.3140 0.1808 0.2748 0.096 Uiso 0.635(5) 1 calc PR A 1
C122 C 0.3363(3) 0.1102(5) 0.2300(3) 0.064(2) Uani 0.635(5) 1 d P A 1
H110 H 0.3223 0.1571 0.2032 0.077 Uiso 0.635(5) 1 calc PR A 1
C123 C 0.3619(3) 0.0278(6) 0.2255(2) 0.060(2) Uani 0.635(5) 1 d P A 1
C124 C 0.3753(2) -0.0194(5) 0.3087(2) 0.0538(16) Uani 0.635(5) 1 d P A 1
H111 H 0.3895 -0.0640 0.3367 0.065 Uiso 0.635(5) 1 calc PR A 1
Cl3 Cl 0.4063(3) -0.0568(5) 0.1948(3) 0.147(3) Uani 0.365(5) 1 d P A 2
C126 C 0.3778(6) 0.0051(11) 0.2274(7) 0.121(6) Uani 0.365(5) 1 d PGU A 2
C125 C 0.3523(5) 0.0874(11) 0.1989(6) 0.120(5) Uani 0.365(5) 1 d PGU A 2
H112 H 0.3511 0.0985 0.1665 0.144 Uiso 0.365(5) 1 calc PR A 2
C127 C 0.3287(6) 0.1535(10) 0.2177(7) 0.128(6) Uani 0.365(5) 1 d PGU A 2
H113 H 0.3113 0.2098 0.1982 0.154 Uiso 0.365(5) 1 calc PR A 2
C128 C 0.3306(7) 0.1373(12) 0.2650(8) 0.128(6) Uani 0.365(5) 1 d PGU A 2
H114 H 0.3144 0.1825 0.2778 0.153 Uiso 0.365(5) 1 calc PR A 2
C129 C 0.3560(7) 0.0550(13) 0.2935(6) 0.126(6) Uani 0.365(5) 1 d PGU A 2
H115 H 0.3573 0.0440 0.3259 0.151 Uiso 0.365(5) 1 calc PR A 2
C130 C 0.3796(6) -0.0111(10) 0.2747(7) 0.123(6) Uani 0.365(5) 1 d PGU A 2
H116 H 0.3970 -0.0673 0.2942 0.148 Uiso 0.365(5) 1 calc PR A 2

loop_
_atom_site_aniso_label
_atom_site_aniso_U_11
_atom_site_aniso_U_22
_atom_site_aniso_U_33
_atom_site_aniso_U_23
_atom_site_aniso_U_13
_atom_site_aniso_U_12
C1 0.0297(14) 0.0280(15) 0.0284(14) 0.0024(12) 0.0076(12) 0.0041(12)
C2 0.0249(13) 0.0265(14) 0.0275(14) 0.0007(11) 0.0113(11) 0.0018(11)
C3 0.0269(13) 0.0236(14) 0.0284(14) -0.0006(11) 0.0132(11) 0.0009(11)
C4 0.0298(14) 0.0232(14) 0.0295(14) -0.0020(11) 0.0146(12) -0.0012(11)
C5 0.0367(16) 0.0244(15) 0.0322(15) -0.0043(12) 0.0125(13) -0.0015(12)
C6 0.0384(16) 0.0296(16) 0.0284(15) -0.0095(12) 0.0121(13) -0.0044(13)
C7 0.0294(14) 0.0334(16) 0.0241(13) -0.0035(11) 0.0125(11) -0.0049(12)
C8 0.0281(14) 0.0338(16) 0.0239(14) -0.0024(12) 0.0112(11) -0.0012(12)
C9 0.0281(14) 0.0334(16) 0.0239(14) 0.0008(12) 0.0073(11) 0.0040(12)
C10 0.0349(16) 0.0412(18) 0.0266(15) 0.0010(13) 0.0041(13) 0.0092(14)
C11 0.0365(16) 0.0412(18) 0.0280(15) 0.0021(13) 0.0041(13) 0.0134(14)
C12 0.0292(14) 0.0347(16) 0.0311(15) -0.0014(12) 0.0120(12) 0.0065(12)
C13 0.0296(14) 0.0295(15) 0.0292(14) -0.0003(12) 0.0102(12) 0.0070(12)
C14 0.0249(13) 0.0265(14) 0.0281(14) -0.0021(11) 0.0089(11) 0.0004(11)
C15 0.0327(15) 0.0222(14) 0.0331(15) -0.0035(11) 0.0138(12) 0.0030(11)
C16 0.0293(14) 0.0265(15) 0.0281(14) -0.0044(11) 0.0120(12) -0.0031(11)
C17 0.0256(13) 0.0266(14) 0.0250(13) -0.0014(11) 0.0122(11) -0.0016(11)
C18 0.0246(13) 0.0279(15) 0.0226(13) -0.0009(11) 0.0086(11) -0.0028(11)
C19 0.0229(13) 0.0287(15) 0.0209(13) 0.0002(11) 0.0083(11) -0.0005(11)
C20 0.0265(14) 0.0304(15) 0.0228(13) -0.0010(11) 0.0052(11) 0.0013(12)
C21 0.0334(15) 0.0221(14) 0.0245(14) -0.0002(11) 0.0035(12) 0.0023(12)
C22 0.0326(16) 0.0286(16) 0.0367(16) 0.0019(13) 0.0040(13) 0.0020(13)
C23 0.0300(16) 0.0381(19) 0.057(2) -0.0064(16) -0.0015(15) 0.0023(14)
C24 0.053(2) 0.041(2) 0.0392(19) -0.0139(16) -0.0116(16) 0.0139(17)
C25 0.060(2) 0.0391(19) 0.0288(16) -0.0040(14) 0.0033(15) 0.0168(17)
C26 0.0484(18) 0.0283(16) 0.0252(14) 0.0021(12) 0.0092(13) 0.0084(14)
C27 0.064(2) 0.0422(19) 0.0378(18) 0.0016(15) 0.0278(17) 0.0050(17)
C28 0.0348(17) 0.055(2) 0.055(2) 0.0038(17) 0.0184(16) -0.0008(16)
C29 0.059(3) 0.083(3) 0.063(3) -0.040(3) -0.019(2) 0.013(2)
C30 0.0297(14) 0.0237(14) 0.0273(14) -0.0031(11) 0.0103(11) 0.0003(11)
C31 0.0289(15) 0.0285(15) 0.0345(15) -0.0005(12) 0.0112(12) -0.0016(12)
C32 0.0349(16) 0.0262(15) 0.0410(17) 0.0014(13) 0.0131(13) -0.0048(13)
C33 0.0333(16) 0.0252(15) 0.0381(16) -0.0008(12) 0.0093(13) 0.0001(12)
C34 0.0328(16) 0.0288(16) 0.0418(17) -0.0031(13) 0.0153(13) 0.0024(12)
C35 0.0363(16) 0.0274(15) 0.0331(15) -0.0007(12) 0.0153(13) 0.0018(12)
C36 0.0460(19) 0.0397(19) 0.057(2) 0.0091(16) 0.0327(17) 0.0100(15)
C37 0.0411(18) 0.0369(18) 0.060(2) 0.0076(16) 0.0261(16) 0.0029(14)
C38 0.0427(18) 0.0319(18) 0.059(2) 0.0083(15) 0.0168(16) 0.0068(15)
C39 0.0306(14) 0.0285(15) 0.0239(14) -0.0015(11) 0.0070(11) 0.0002(12)
C40 0.0300(15) 0.0338(16) 0.0261(14) -0.0030(12) 0.0079(12) 0.0002(12)
C41 0.0396(17) 0.0469(19) 0.0275(15) -0.0040(13) 0.0137(13) -0.0015(14)
C42 0.0403(17) 0.0434(19) 0.0270(15) -0.0059(13) 0.0071(13) -0.0049(14)
C43 0.0334(16) 0.057(2) 0.0342(17) -0.0063(15) 0.0091(14) -0.0132(15)
C44 0.0383(17) 0.049(2) 0.0284(15) -0.0033(14) 0.0112(13) -0.0088(15)
C45 0.0354(17) 0.058(2) 0.0330(16) -0.0028(15) 0.0127(14) -0.0013(15)
C46 0.046(2) 0.100(3) 0.042(2) -0.006(2) 0.0207(17) -0.027(2)
C47 0.050(2) 0.076(3) 0.0299(17) -0.0125(17) 0.0062(15) -0.021(2)
C48 0.0308(15) 0.0356(17) 0.0301(15) -0.0046(13) 0.0025(12) 0.0091(13)
C49 0.0346(16) 0.0425(18) 0.0311(15) -0.0040(13) 0.0072(13) 0.0134(14)
C50 0.049(2) 0.053(2) 0.0429(19) 0.0010(16) 0.0169(16) 0.0255(17)
C51 0.052(2) 0.047(2) 0.0419(19) -0.0026(16) 0.0114(16) 0.0239(17)
C52 0.055(2) 0.0319(18) 0.053(2) 0.0034(15) 0.0136(17) 0.0069(16)
C53 0.0373(17) 0.0363(18) 0.0472(19) 0.0038(15) 0.0095(15) 0.0077(14)
C54 0.0432(19) 0.063(2) 0.053(2) 0.0070(18) 0.0247(17) 0.0143(18)
C55 0.056(2) 0.049(2) 0.087(3) 0.022(2) 0.033(2) 0.0096(19)
C56 0.099(4) 0.049(3) 0.090(3) 0.013(2) 0.042(3) 0.043(3)
C57 0.0397(17) 0.0335(17) 0.0231(14) -0.0055(12) 0.0028(13) -0.0096(13)
C58 0.0359(16) 0.0340(17) 0.0262(14) -0.0049(12) 0.0049(12) -0.0136(13)
C59 0.0364(16) 0.0298(15) 0.0247(14) -0.0029(12) 0.0105(12) -0.0080(12)
C60 0.0316(15) 0.0283(15) 0.0262(14) -0.0039(11) 0.0119(12) -0.0071(12)
C61 0.0334(15) 0.0256(14) 0.0262(14) -0.0029(11) 0.0135(12) -0.0071(12)
C62 0.0361(15) 0.0240(15) 0.0306(15) -0.0024(11) 0.0112(12) -0.0072(12)
C63 0.0399(16) 0.0271(15) 0.0283(14) 0.0021(12) 0.0115(13) -0.0036(13)
C64 0.0322(15) 0.0297(15) 0.0244(14) -0.0003(11) 0.0108(12) -0.0024(12)
C65 0.0334(15) 0.0328(16) 0.0238(14) -0.0026(12) 0.0096(12) -0.0050(12)
C66 0.0338(15) 0.0315(16) 0.0202(13) -0.0029(11) 0.0076(12) -0.0076(12)
C67 0.0305(14) 0.0252(15) 0.0252(14) -0.0010(11) 0.0051(11) -0.0050(12)
C68 0.0361(16) 0.0371(18) 0.0413(17) -0.0105(14) 0.0158(14) -0.0083(14)
C69 0.0456(19) 0.0354(18) 0.0438(19) -0.0128(14) 0.0149(15) -0.0062(15)
C70 0.0407(17) 0.0311(17) 0.0370(17) 0.0004(13) 0.0067(14) -0.0102(14)
C71 0.0348(16) 0.0433(19) 0.0403(17) 0.0043(15) 0.0114(14) -0.0124(14)
C72 0.0323(15) 0.0331(16) 0.0312(15) 0.0026(12) 0.0107(12) -0.0038(12)
C73 0.064(3) 0.079(3) 0.076(3) -0.038(2) 0.046(2) -0.029(2)
C74 0.049(2) 0.063(3) 0.060(2) -0.0165(19) 0.0335(18) -0.0163(18)
C75 0.068(3) 0.044(2) 0.056(2) -0.0086(18) 0.015(2) -0.0261(19)
C76 0.0372(16) 0.0243(14) 0.0239(14) -0.0029(11) 0.0078(12) -0.0065(12)
C77 0.0363(16) 0.0277(15) 0.0353(16) -0.0044(12) 0.0125(13) -0.0069(13)
C78 0.0329(16) 0.0375(18) 0.0436(18) 0.0022(14) 0.0085(14) -0.0009(14)
C79 0.0427(18) 0.0395(18) 0.0316(16) 0.0046(14) 0.0064(14) -0.0015(14)
C80 0.0440(18) 0.0365(17) 0.0284(15) 0.0026(13) 0.0116(13) -0.0044(14)
C81 0.0346(15) 0.0291(15) 0.0262(14) -0.0022(11) 0.0089(12) -0.0067(12)
C82 0.051(2) 0.0408(19) 0.051(2) -0.0045(15) 0.0274(17) -0.0055(16)
C83 0.052(2) 0.077(3) 0.040(2) 0.0163(19) 0.0037(17) 0.007(2)
C84 0.0390(17) 0.0458(19) 0.0350(16) -0.0018(14) 0.0136(14) -0.0003(15)
C85 0.0305(15) 0.0352(17) 0.0325(15) -0.0080(13) 0.0060(13) -0.0101(13)
C86 0.0316(15) 0.0389(18) 0.0264(14) -0.0052(13) 0.0052(12) -0.0041(13)
C87 0.0228(13) 0.0360(16) 0.0246(14) -0.0048(12) 0.0066(11) -0.0006(12)
C88 0.0214(13) 0.0350(16) 0.0297(15) -0.0065(12) 0.0071(12) 0.0029(11)
C89 0.0265(14) 0.0338(16) 0.0261(14) -0.0008(12) 0.0104(11) 0.0053(12)
C90 0.0296(15) 0.0347(17) 0.0297(15) 0.0002(12) 0.0066(12) 0.0034(12)
C91 0.0364(16) 0.0263(15) 0.0366(16) 0.0036(12) 0.0147(13) 0.0026(12)
C92 0.0282(14) 0.0324(16) 0.0292(14) -0.0048(12) 0.0132(12) -0.0005(12)
C93 0.0284(14) 0.0318(16) 0.0294(14) -0.0045(12) 0.0112(12) -0.0040(12)
C94 0.0276(14) 0.0313(16) 0.0305(15) -0.0062(12) 0.0119(12) -0.0045(12)
C95 0.0298(16) 0.0359(18) 0.0500(19) -0.0073(15) 0.0072(14) 0.0046(13)
C96 0.0287(17) 0.046(2) 0.062(2) -0.0076(18) -0.0004(16) 0.0112(15)
C97 0.044(2) 0.046(2) 0.044(2) -0.0005(16) -0.0095(16) 0.0143(17)
C98 0.050(2) 0.048(2) 0.0285(16) 0.0019(14) 0.0006(14) 0.0109(16)
C99 0.0334(16) 0.0379(17) 0.0274(15) -0.0022(13) 0.0035(12) 0.0052(13)
C100 0.0281(15) 0.0298(16) 0.0332(16) -0.0051(12) 0.0029(12) 0.0020(12)
C101 0.041(2) 0.068(3) 0.073(3) -0.014(2) 0.0268(19) 0.0079(19)
C102 0.062(3) 0.083(3) 0.058(3) 0.002(2) -0.020(2) 0.024(2)
C103 0.0428(19) 0.064(2) 0.0299(17) -0.0010(15) 0.0115(14) 0.0055(17)
C104 0.0298(14) 0.0316(16) 0.0274(14) -0.0009(12) 0.0088(12) -0.0059(12)
C105 0.0333(15) 0.0324(16) 0.0325(15) 0.0014(12) 0.0122(13) -0.0060(13)
C106 0.0428(18) 0.0286(16) 0.0437(18) -0.0009(13) 0.0172(15) -0.0055(13)
C107 0.0334(16) 0.0347(17) 0.0425(18) 0.0082(14) 0.0065(14) -0.0083(14)
C108 0.0304(16) 0.048(2) 0.0438(18) 0.0066(15) 0.0150(14) -0.0070(14)
C109 0.0310(15) 0.0412(18) 0.0392(17) 0.0000(14) 0.0152(13) -0.0041(13)
C110 0.0467(19) 0.0355(18) 0.0502(19) -0.0054(15) 0.0265(16) -0.0089(15)
C111 0.047(2) 0.068(3) 0.078(3) -0.012(2) 0.041(2) -0.0068(19)
C112 0.049(2) 0.041(2) 0.075(3) 0.0084(19) 0.0198(19) -0.0160(17)
N1 0.0226(11) 0.0291(12) 0.0217(11) 0.0010(9) 0.0092(9) 0.0019(9)
N2 0.0269(12) 0.0251(12) 0.0249(12) -0.0065(9) 0.0090(10) -0.0005(9)
N3 0.0233(11) 0.0289(12) 0.0242(11) 0.0012(9) 0.0111(9) 0.0012(9)
N4 0.0254(11) 0.0242(12) 0.0277(12) -0.0024(9) 0.0135(10) -0.0014(9)
N5 0.0235(11) 0.0303(13) 0.0220(11) -0.0053(9) 0.0079(9) -0.0002(9)
N6 0.0246(11) 0.0333(13) 0.0248(12) -0.0032(10) 0.0101(10) -0.0014(10)
N7 0.0329(12) 0.0276(13) 0.0230(11) -0.0036(9) 0.0103(10) -0.0071(10)
N8 0.0373(13) 0.0266(13) 0.0231(12) -0.0016(9) 0.0115(10) -0.0075(10)
Ni1 0.0315(3) 0.0240(3) 0.0195(2) -0.00250(18) 0.0074(2) -0.0071(2)
Ni2 0.0212(2) 0.0273(3) 0.0219(2) -0.00442(19) 0.00681(19) -0.00150(19)
Ni3 0.02203(18) 0.02431(19) 0.02112(18) -0.00116(13) 0.00755(14) 0.00136(13)
C113 0.076(3) 0.082(4) 0.080(3) 0.019(3) 0.036(3) 0.020(3)
C114 0.066(3) 0.052(2) 0.057(2) 0.0012(19) 0.022(2) -0.001(2)
C115 0.075(3) 0.048(2) 0.094(3) 0.005(2) 0.041(3) 0.012(2)
C116 0.061(3) 0.052(3) 0.083(3) -0.006(2) 0.028(2) -0.004(2)
C117 0.094(4) 0.058(3) 0.081(3) -0.003(2) 0.038(3) -0.010(3)
C118 0.089(3) 0.042(2) 0.093(3) 0.012(2) 0.050(3) 0.014(2)
Cl1 0.1056(13) 0.1636(19) 0.229(2) 0.1000(18) 0.1086(16) 0.0705(13)
Cl2 0.144(3) 0.118(2) 0.0674(14) -0.0385(14) 0.0647(16) -0.059(2)
C119 0.048(3) 0.053(4) 0.047(3) -0.022(3) 0.021(3) -0.014(3)
C120 0.065(4) 0.038(3) 0.054(4) -0.004(3) 0.031(3) 0.005(3)
C121 0.075(6) 0.072(6) 0.089(6) -0.018(5) 0.036(5) -0.003(5)
C122 0.081(5) 0.036(4) 0.056(4) 0.013(3) 0.017(4) 0.010(4)
C123 0.077(5) 0.058(5) 0.027(3) -0.002(3) 0.011(3) -0.024(4)
C124 0.048(3) 0.066(4) 0.040(3) 0.018(3) 0.014(3) 0.006(3)
Cl3 0.133(5) 0.103(4) 0.163(5) -0.061(4) 0.035(4) -0.001(4)
C126 0.073(6) 0.077(7) 0.158(12) -0.021(8) 0.010(7) 0.001(5)
C125 0.072(6) 0.077(7) 0.158(12) -0.027(8) 0.013(7) 0.004(5)
C127 0.079(6) 0.078(7) 0.163(12) -0.025(8) 0.005(7) 0.005(5)
C128 0.078(6) 0.075(7) 0.164(12) -0.019(8) 0.004(8) 0.004(6)
C129 0.076(6) 0.073(7) 0.165(12) -0.016(8) 0.005(8) 0.002(6)
C130 0.073(6) 0.076(7) 0.161(12) -0.017(8) 0.008(8) 0.001(5)

loop_
_atom_type_symbol
_atom_type_description
_atom_type_scat_dispersion_real
_atom_type_scat_dispersion_imag
_atom_type_scat_source
C C 0.0033 0.0016 'International Tables Vol C Tables 4.2.6.8 and 6.1.1.4'
H H 0.0000 0.0000 'International Tables Vol C Tables 4.2.6.8 and 6.1.1.4'
N N 0.0061 0.0033 'International Tables Vol C Tables 4.2.6.8 and 6.1.1.4'
Ni Ni 0.3393 1.1124 'International Tables Vol C Tables 4.2.6.8 and 6.1.1.4'
Cl Cl 0.1484 0.1585 'International Tables Vol C Tables 4.2.6.8 and 6.1.1.4'

loop_
_geom_angle_atom_site_label_1
_geom_angle_atom_site_label_2
_geom_angle_atom_site_label_3
_geom_angle
_geom_angle_site_symmetry_1
_geom_angle_site_symmetry_3
C20 C1 C2 107.1(3) . .
C20 C1 H1 126.5 . .
C2 C1 H1 126.5 . .
N4 C2 C3 126.2(2) . .
N4 C2 C1 110.9(2) . .
C3 C2 C1 122.9(3) . .
C4 C3 C2 121.5(3) . .
C4 C3 C30 120.7(2) . .
C2 C3 C30 117.8(2) . .
C3 C4 N3 126.0(2) . .
C3 C4 C5 123.0(3) . .
N3 C4 C5 110.9(2) . .
C6 C5 C4 106.9(3) . .
C6 C5 H2 126.6 . .
C4 C5 H2 126.6 . .
C5 C6 C7 107.1(3) . .
C5 C6 H3 126.5 . .
C7 C6 H3 126.5 . .
C8 C7 N3 125.8(3) . .
C8 C7 C6 123.3(3) . .
N3 C7 C6 110.9(2) . .
C7 C8 C9 122.2(3) . .
C7 C8 C39 120.2(3) . .
C9 C8 C39 117.6(3) . .
C8 C9 N2 125.8(3) . .
C8 C9 C10 123.7(3) . .
N2 C9 C10 110.5(3) . .
C11 C10 C9 107.6(3) . .
C11 C10 H4 126.2 . .
C9 C10 H4 126.2 . .
C10 C11 C12 106.6(3) . .
C10 C11 H5 126.7 . .
C12 C11 H5 126.7 . .
C13 C12 N2 126.9(3) . .
C13 C12 C11 122.2(3) . .
N2 C12 C11 111.0(3) . .
C12 C13 C14 121.1(3) . .
C12 C13 C48 119.7(3) . .
C14 C13 C48 119.2(3) . .
C13 C14 N1 126.3(3) . .
C13 C14 C15 122.9(3) . .
N1 C14 C15 110.8(2) . .
C16 C15 C14 106.8(3) . .
C16 C15 H6 126.6 . .
C14 C15 H6 126.6 . .
C15 C16 C17 107.1(2) . .
C15 C16 H7 126.5 . .
C17 C16 H7 126.5 . .
N1 C17 C18 125.9(3) . .
N1 C17 C16 110.9(2) . .
C18 C17 C16 123.2(2) . .
C19 C18 C17 121.7(2) . .
C19 C18 C21 119.5(2) . .
C17 C18 C21 118.8(2) . .
C18 C19 N4 126.6(2) . .
C18 C19 C20 123.3(2) . .
N4 C19 C20 110.0(2) . .
C1 C20 C19 107.4(2) . .
C1 C20 H8 126.3 . .
C19 C20 H8 126.3 . .
C22 C21 C26 120.0(3) . .
C22 C21 C18 120.1(3) . .
C26 C21 C18 120.0(3) . .
C23 C22 C21 119.1(3) . .
C23 C22 C28 119.5(3) . .
C21 C22 C28 121.4(3) . .
C24 C23 C22 121.6(3) . .
C24 C23 H9 119.2 . .
C22 C23 H9 119.2 . .
C25 C24 C23 118.6(3) . .
C25 C24 C29 120.5(4) . .
C23 C24 C29 120.9(4) . .
C24 C25 C26 122.1(3) . .
C24 C25 H10 118.9 . .
C26 C25 H10 118.9 . .
C25 C26 C21 118.5(3) . .
C25 C26 C27 120.0(3) . .
C21 C26 C27 121.5(3) . .
C26 C27 H11 109.5 . .
C26 C27 H12 109.5 . .
H11 C27 H12 109.5 . .
C26 C27 H13 109.5 . .
H11 C27 H13 109.5 . .
H12 C27 H13 109.5 . .
C22 C28 H14 109.5 . .
C22 C28 H15 109.5 . .
H14 C28 H15 109.5 . .
C22 C28 H16 109.5 . .
H14 C28 H16 109.5 . .
H15 C28 H16 109.5 . .
C24 C29 H17 109.5 . .
C24 C29 H18 109.5 . .
H17 C29 H18 109.5 . .
C24 C29 H19 109.5 . .
H17 C29 H19 109.5 . .
H18 C29 H19 109.5 . .
C35 C30 C31 120.1(3) . .
C35 C30 C3 119.4(3) . .
C31 C30 C3 120.3(2) . .
C30 C31 C32 118.8(3) . .
C30 C31 C37 121.8(3) . .
C32 C31 C37 119.3(3) . .
C33 C32 C31 121.7(3) . .
C33 C32 H20 119.1 . .
C31 C32 H20 119.1 . .
C32 C33 C34 118.7(3) . .
C32 C33 C38 120.8(3) . .
C34 C33 C38 120.5(3) . .
C33 C34 C35 121.5(3) . .
C33 C34 H21 119.3 . .
C35 C34 H21 119.3 . .
C34 C35 C30 119.0(3) . .
C34 C35 C36 119.4(3) . .
C30 C35 C36 121.6(3) . .
C35 C36 H22 109.5 . .
C35 C36 H23 109.5 . .
H22 C36 H23 109.5 . .
C35 C36 H24 109.5 . .
H22 C36 H24 109.5 . .
H23 C36 H24 109.5 . .
C31 C37 H25 109.5 . .
C31 C37 H26 109.5 . .
H25 C37 H26 109.5 . .
C31 C37 H27 109.5 . .
H25 C37 H27 109.5 . .
H26 C37 H27 109.5 . .
C33 C38 H28 109.5 . .
C33 C38 H29 109.5 . .
H28 C38 H29 109.5 . .
C33 C38 H30 109.5 . .
H28 C38 H30 109.5 . .
H29 C38 H30 109.5 . .
C40 C39 C44 120.2(3) . .
C40 C39 C8 119.7(3) . .
C44 C39 C8 120.0(3) . .
C41 C40 C39 119.1(3) . .
C41 C40 C45 119.6(3) . .
C39 C40 C45 121.4(3) . .
C42 C41 C40 121.8(3) . .
C42 C41 H31 119.1 . .
C40 C41 H31 119.1 . .
C43 C42 C41 118.1(3) . .
C43 C42 C47 120.9(3) . .
C41 C42 C47 121.0(3) . .
C42 C43 C44 122.2(3) . .
C42 C43 H32 118.9 . .
C44 C43 H32 118.9 . .
C43 C44 C39 118.6(3) . .
C43 C44 C46 119.9(3) . .
C39 C44 C46 121.5(3) . .
C40 C45 H33 109.5 . .
C40 C45 H34 109.5 . .
H33 C45 H34 109.5 . .
C40 C45 H35 109.5 . .
H33 C45 H35 109.5 . .
H34 C45 H35 109.5 . .
C44 C46 H36 109.5 . .
C44 C46 H37 109.5 . .
H36 C46 H37 109.5 . .
C44 C46 H38 109.5 . .
H36 C46 H38 109.5 . .
H37 C46 H38 109.5 . .
C42 C47 H39 109.5 . .
C42 C47 H40 109.5 . .
H39 C47 H40 109.5 . .
C42 C47 H41 109.5 . .
H39 C47 H41 109.5 . .
H40 C47 H41 109.5 . .
C53 C48 C49 120.1(3) . .
C53 C48 C13 121.0(3) . .
C49 C48 C13 118.9(3) . .
C50 C49 C48 119.0(3) . .
C50 C49 C54 120.0(3) . .
C48 C49 C54 121.0(3) . .
C51 C50 C49 121.7(3) . .
C51 C50 H42 119.2 . .
C49 C50 H42 119.2 . .
C52 C51 C50 118.2(3) . .
C52 C51 C56 120.1(4) . .
C50 C51 C56 121.6(4) . .
C51 C52 C53 121.9(4) . .
C51 C52 H43 119.0 . .
C53 C52 H43 119.0 . .
C48 C53 C52 119.0(3) . .
C48 C53 C55 122.2(3) . .
C52 C53 C55 118.8(3) . .
C49 C54 H44 109.5 . .
C49 C54 H45 109.5 . .
H44 C54 H45 109.5 . .
C49 C54 H46 109.5 . .
H44 C54 H46 109.5 . .
H45 C54 H46 109.5 . .
C53 C55 H47 109.5 . .
C53 C55 H48 109.5 . .
H47 C55 H48 109.5 . .
C53 C55 H49 109.5 . .
H47 C55 H49 109.5 . .
H48 C55 H49 109.5 . .
C51 C56 H50 109.5 . .
C51 C56 H51 109.5 . .
H50 C56 H51 109.5 . .
C51 C56 H52 109.5 . .
H50 C56 H52 109.5 . .
H51 C56 H52 109.5 . .
C58 C57 C66 107.2(3) . 3_655
C58 C57 H53 126.4 . .
C66 C57 H53 126.4 3_655 .
C57 C58 C59 107.2(3) . .
C57 C58 H54 126.4 . .
C59 C58 H54 126.4 . .
C60 C59 N8 126.7(3) . 3_655
C60 C59 C58 122.8(3) . .
N8 C59 C58 110.5(3) 3_655 .
C59 C60 C61 121.8(3) . .
C59 C60 C67 118.0(2) . .
C61 C60 C67 120.2(3) . .
C60 C61 N7 125.5(3) . .
C60 C61 C62 123.3(3) . .
N7 C61 C62 111.1(2) . .
C63 C62 C61 106.9(3) . .
C63 C62 H55 126.5 . .
C61 C62 H55 126.5 . .
C62 C63 C64 107.2(3) . .
C62 C63 H56 126.4 . .
C64 C63 H56 126.4 . .
N7 C64 C65 125.1(3) . .
N7 C64 C63 110.8(2) . .
C65 C64 C63 124.0(3) . .
C66 C65 C64 123.0(3) . .
C66 C65 C76 117.5(2) . .
C64 C65 C76 119.4(3) . .
C65 C66 N8 126.2(3) . .
C65 C66 C57 123.1(3) . 3_655
N8 C66 C57 110.7(3) . 3_655
C68 C67 C72 119.8(3) . .
C68 C67 C60 120.6(3) . .
C72 C67 C60 119.4(3) . .
C69 C68 C67 119.4(3) . .
C69 C68 C73 119.5(3) . .
C67 C68 C73 121.0(3) . .
C70 C69 C68 121.8(3) . .
C70 C69 H117 119.1 . .
C68 C69 H117 119.1 . .
C71 C70 C69 118.0(3) . .
C71 C70 C75 121.8(3) . .
C69 C70 C75 120.1(3) . .
C70 C71 C72 122.5(3) . .
C70 C71 H118 118.7 . .
C72 C71 H118 118.7 . .
C71 C72 C67 118.5(3) . .
C71 C72 C74 120.7(3) . .
C67 C72 C74 120.8(3) . .
C68 C73 H57 109.5 . .
C68 C73 H58 109.5 . .
H57 C73 H58 109.5 . .
C68 C73 H59 109.5 . .
H57 C73 H59 109.5 . .
H58 C73 H59 109.5 . .
C72 C74 H60 109.5 . .
C72 C74 H61 109.5 . .
H60 C74 H61 109.5 . .
C72 C74 H62 109.5 . .
H60 C74 H62 109.5 . .
H61 C74 H62 109.5 . .
C70 C75 H63 109.5 . .
C70 C75 H64 109.5 . .
H63 C75 H64 109.5 . .
C70 C75 H65 109.5 . .
H63 C75 H65 109.5 . .
H64 C75 H65 109.5 . .
C77 C76 C81 120.7(3) . .
C77 C76 C65 120.8(3) . .
C81 C76 C65 118.4(3) . .
C78 C77 C76 118.3(3) . .
C78 C77 C82 120.6(3) . .
C76 C77 C82 121.0(3) . .
C79 C78 C77 122.0(3) . .
C79 C78 H66 119.0 . .
C77 C78 H66 119.0 . .
C80 C79 C78 118.5(3) . .
C80 C79 C83 120.8(3) . .
C78 C79 C83 120.7(3) . .
C79 C80 C81 122.0(3) . .
C79 C80 H67 119.0 . .
C81 C80 H67 119.0 . .
C80 C81 C76 118.4(3) . .
C80 C81 C84 119.8(3) . .
C76 C81 C84 121.8(3) . .
C77 C82 H68 109.5 . .
C77 C82 H69 109.5 . .
H68 C82 H69 109.5 . .
C77 C82 H70 109.5 . .
H68 C82 H70 109.5 . .
H69 C82 H70 109.5 . .
C79 C83 H71 109.5 . .
C79 C83 H72 109.5 . .
H71 C83 H72 109.5 . .
C79 C83 H73 109.5 . .
H71 C83 H73 109.5 . .
H72 C83 H73 109.5 . .
C81 C84 H74 109.5 . .
C81 C84 H75 109.5 . .
H74 C84 H75 109.5 . .
C81 C84 H76 109.5 . .
H74 C84 H76 109.5 . .
H75 C84 H76 109.5 . .
C86 C85 C94 106.3(3) . 3_755
C86 C85 H77 126.9 . .
C94 C85 H77 126.9 3_755 .
C85 C86 C87 108.0(3) . .
C85 C86 H119 126.0 . .
C87 C86 H119 126.0 . .
C88 C87 N6 126.3(3) . 3_755
C88 C87 C86 123.7(3) . .
N6 C87 C86 110.0(3) 3_755 .
C87 C88 C89 122.3(3) . .
C87 C88 C100 118.3(3) . .
C89 C88 C100 119.3(3) . .
C88 C89 N5 125.1(3) . .
C88 C89 C90 123.9(3) . .
N5 C89 C90 111.0(2) . .
C91 C90 C89 107.2(3) . .
C91 C90 H78 126.4 . .
C89 C90 H78 126.4 . .
C90 C91 C92 106.9(3) . .
C90 C91 H79 126.6 . .
C92 C91 H79 126.6 . .
C93 C92 N5 125.9(3) . .
C93 C92 C91 122.8(3) . .
N5 C92 C91 111.2(2) . .
C94 C93 C92 121.8(3) . .
C94 C93 C104 118.5(2) . .
C92 C93 C104 119.7(3) . .
N6 C94 C93 126.9(3) . .
N6 C94 C85 111.0(3) . 3_755
C93 C94 C85 122.1(3) . 3_755
C96 C95 C100 118.1(3) . .
C96 C95 C101 120.7(3) . .
C100 C95 C101 121.2(3) . .
C97 C96 C95 122.1(3) . .
C97 C96 H80 118.9 . .
C95 C96 H80 118.9 . .
C98 C97 C96 118.8(3) . .
C98 C97 C102 119.7(4) . .
C96 C97 C102 121.4(4) . .
C97 C98 C99 121.1(4) . .
C97 C98 H81 119.4 . .
C99 C98 H81 119.4 . .
C100 C99 C98 119.4(3) . .
C100 C99 C103 122.2(3) . .
C98 C99 C103 118.4(3) . .
C99 C100 C95 120.4(3) . .
C99 C100 C88 120.0(3) . .
C95 C100 C88 119.6(3) . .
C95 C101 H82 109.5 . .
C95 C101 H83 109.5 . .
H82 C101 H83 109.5 . .
C95 C101 H84 109.5 . .
H82 C101 H84 109.5 . .
H83 C101 H84 109.5 . .
C97 C102 H85 109.5 . .
C97 C102 H86 109.5 . .
H85 C102 H86 109.5 . .
C97 C102 H87 109.5 . .
H85 C102 H87 109.5 . .
H86 C102 H87 109.5 . .
C99 C103 H88 109.5 . .
C99 C103 H89 109.5 . .
H88 C103 H89 109.5 . .
C99 C103 H90 109.5 . .
H88 C103 H90 109.5 . .
H89 C103 H90 109.5 . .
C105 C104 C109 120.4(3) . .
C105 C104 C93 120.1(3) . .
C109 C104 C93 119.5(3) . .
C104 C105 C106 118.5(3) . .
C104 C105 C110 121.7(3) . .
C106 C105 C110 119.8(3) . .
C107 C106 C105 122.1(3) . .
C107 C106 H91 118.9 . .
C105 C106 H91 118.9 . .
C108 C107 C106 118.1(3) . .
C108 C107 C112 120.9(3) . .
C106 C107 C112 121.0(3) . .
C107 C108 C109 121.9(3) . .
C107 C108 H92 119.0 . .
C109 C108 H92 119.0 . .
C108 C109 C104 119.0(3) . .
C108 C109 C111 120.6(3) . .
C104 C109 C111 120.4(3) . .
C105 C110 H93 109.5 . .
C105 C110 H94 109.5 . .
H93 C110 H94 109.5 . .
C105 C110 H95 109.5 . .
H93 C110 H95 109.5 . .
H94 C110 H95 109.5 . .
C109 C111 H96 109.5 . .
C109 C111 H97 109.5 . .
H96 C111 H97 109.5 . .
C109 C111 H98 109.5 . .
H96 C111 H98 109.5 . .
H97 C111 H98 109.5 . .
C107 C112 H99 109.5 . .
C107 C112 H100 109.5 . .
H99 C112 H100 109.5 . .
C107 C112 H101 109.5 . .
H99 C112 H101 109.5 . .
H100 C112 H101 109.5 . .
C17 N1 C14 104.4(2) . .
C17 N1 Ni3 127.92(18) . .
C14 N1 Ni3 127.64(18) . .
C12 N2 C9 104.3(2) . .
C12 N2 Ni3 127.75(19) . .
C9 N2 Ni3 127.93(19) . .
C4 N3 C7 104.2(2) . .
C4 N3 Ni3 128.12(18) . .
C7 N3 Ni3 127.66(19) . .
C2 N4 C19 104.6(2) . .
C2 N4 Ni3 128.21(18) . .
C19 N4 Ni3 127.18(18) . .
C92 N5 C89 103.7(2) . .
C92 N5 Ni2 127.70(18) . .
C89 N5 Ni2 128.61(19) . .
C94 N6 C87 104.7(2) . 3_755
C94 N6 Ni2 127.29(19) . .
C87 N6 Ni2 128.0(2) 3_755 .
C64 N7 C61 103.9(2) . .
C64 N7 Ni1 127.84(19) . .
C61 N7 Ni1 128.20(19) . .
C59 N8 C66 104.4(2) 3_655 .
C59 N8 Ni1 128.13(19) 3_655 .
C66 N8 Ni1 127.47(19) . .
N8 Ni1 N8 179.998(1) . 3_655
N8 Ni1 N7 89.66(10) . 3_655
N8 Ni1 N7 90.34(10) 3_655 3_655
N8 Ni1 N7 90.34(10) . .
N8 Ni1 N7 89.66(10) 3_655 .
N7 Ni1 N7 179.995(1) 3_655 .
N6 Ni2 N6 179.998(1) 3_755 .
N6 Ni2 N5 90.43(10) 3_755 3_755
N6 Ni2 N5 89.57(10) . 3_755
N6 Ni2 N5 89.57(10) 3_755 .
N6 Ni2 N5 90.43(10) . .
N5 Ni2 N5 180.0 3_755 .
N2 Ni3 N4 178.81(9) . .
N2 Ni3 N3 90.20(9) . .
N4 Ni3 N3 89.72(9) . .
N2 Ni3 N1 89.97(9) . .
N4 Ni3 N1 90.13(9) . .
N3 Ni3 N1 178.88(9) . .
C114 C113 C118 121.9(5) . .
C114 C113 Cl1 119.3(4) . .
C118 C113 Cl1 118.8(4) . .
C113 C114 C115 117.8(4) . .
C113 C114 H102 121.1 . .
C115 C114 H102 121.1 . .
C116 C115 C114 123.5(4) . .
C116 C115 H103 118.2 . .
C114 C115 H103 118.2 . .
C115 C116 C117 115.3(4) . .
C115 C116 H104 122.4 . .
C117 C116 H104 122.4 . .
C118 C117 C116 122.6(5) . .
C118 C117 H105 118.7 . .
C116 C117 H105 118.7 . .
C117 C118 C113 118.8(4) . .
C117 C118 H106 120.6 . .
C113 C118 H106 120.6 . .
C121 C119 C124 114.8(6) . .
C121 C119 H107 122.6 . .
C124 C119 H107 122.6 . .
C123 C120 C124 115.2(7) . .
C123 C120 H108 122.4 . .
C124 C120 H108 122.4 . .
C122 C121 C119 125.6(9) . .
C122 C121 H109 117.2 . .
C119 C121 H109 117.2 . .
C121 C122 C123 119.3(7) . .
C121 C122 H110 120.3 . .
C123 C122 H110 120.3 . .
C122 C123 C120 120.6(7) . .
C122 C123 Cl2 118.9(6) . .
C120 C123 Cl2 120.4(7) . .
C119 C124 C120 124.4(6) . .
C119 C124 H111 117.8 . .
C120 C124 H111 117.8 . .
C125 C126 C130 120.0 . .
C125 C126 Cl3 107.8(11) . .
C130 C126 Cl3 132.0(11) . .
C126 C125 C127 120.0 . .
C126 C125 H112 120.0 . .
C127 C125 H112 120.0 . .
C125 C127 C128 120.0 . .
C125 C127 H113 120.0 . .
C128 C127 H113 120.0 . .
C129 C128 C127 120.0 . .
C129 C128 H114 120.0 . .
C127 C128 H114 120.0 . .
C128 C129 C130 120.0 . .
C128 C129 H115 120.0 . .
C130 C129 H115 120.0 . .
C129 C130 C126 120.0 . .
C129 C130 H116 120.0 . .
C126 C130 H116 120.0 . .

loop_
_geom_bond_atom_site_label_1
_geom_bond_atom_site_label_2
_geom_bond_distance
_geom_bond_site_symmetry_2
C1 C20 1.348(4) .
C1 C2 1.430(4) .
C1 H1 0.9500 .
C2 N4 1.384(4) .
C2 C3 1.387(4) .
C3 C4 1.383(4) .
C3 C30 1.508(4) .
C4 N3 1.385(4) .
C4 C5 1.438(4) .
C5 C6 1.350(4) .
C5 H2 0.9500 .
C6 C7 1.433(4) .
C6 H3 0.9500 .
C7 C8 1.382(4) .
C7 N3 1.388(3) .
C8 C9 1.382(4) .
C8 C39 1.503(4) .
C9 N2 1.387(4) .
C9 C10 1.442(4) .
C10 C11 1.338(5) .
C10 H4 0.9500 .
C11 C12 1.446(4) .
C11 H5 0.9500 .
C12 C13 1.383(4) .
C12 N2 1.384(4) .
C13 C14 1.384(4) .
C13 C48 1.505(4) .
C14 N1 1.385(4) .
C14 C15 1.434(4) .
C15 C16 1.346(4) .
C15 H6 0.9500 .
C16 C17 1.435(4) .
C16 H7 0.9500 .
C17 N1 1.375(3) .
C17 C18 1.390(4) .
C18 C19 1.375(4) .
C18 C21 1.502(4) .
C19 N4 1.393(3) .
C19 C20 1.439(4) .
C20 H8 0.9500 .
C21 C22 1.398(4) .
C21 C26 1.408(4) .
C22 C23 1.394(4) .
C22 C28 1.510(5) .
C23 C24 1.386(6) .
C23 H9 0.9500 .
C24 C25 1.372(6) .
C24 C29 1.520(5) .
C25 C26 1.399(4) .
C25 H10 0.9500 .
C26 C27 1.513(5) .
C27 H11 0.9800 .
C27 H12 0.9800 .
C27 H13 0.9800 .
C28 H14 0.9800 .
C28 H15 0.9800 .
C28 H16 0.9800 .
C29 H17 0.9800 .
C29 H18 0.9800 .
C29 H19 0.9800 .
C30 C35 1.399(4) .
C30 C31 1.401(4) .
C31 C32 1.402(4) .
C31 C37 1.510(4) .
C32 C33 1.378(4) .
C32 H20 0.9500 .
C33 C34 1.386(4) .
C33 C38 1.513(4) .
C34 C35 1.399(4) .
C34 H21 0.9500 .
C35 C36 1.513(4) .
C36 H22 0.9800 .
C36 H23 0.9800 .
C36 H24 0.9800 .
C37 H25 0.9800 .
C37 H26 0.9800 .
C37 H27 0.9800 .
C38 H28 0.9800 .
C38 H29 0.9800 .
C38 H30 0.9800 .
C39 C40 1.395(4) .
C39 C44 1.402(4) .
C40 C41 1.393(4) .
C40 C45 1.505(4) .
C41 C42 1.390(4) .
C41 H31 0.9500 .
C42 C43 1.375(5) .
C42 C47 1.511(4) .
C43 C44 1.399(4) .
C43 H32 0.9500 .
C44 C46 1.508(5) .
C45 H33 0.9800 .
C45 H34 0.9800 .
C45 H35 0.9800 .
C46 H36 0.9800 .
C46 H37 0.9800 .
C46 H38 0.9800 .
C47 H39 0.9800 .
C47 H40 0.9800 .
C47 H41 0.9800 .
C48 C53 1.389(5) .
C48 C49 1.397(4) .
C49 C50 1.393(5) .
C49 C54 1.506(5) .
C50 C51 1.384(6) .
C50 H42 0.9500 .
C51 C52 1.377(5) .
C51 C56 1.519(5) .
C52 C53 1.396(5) .
C52 H43 0.9500 .
C53 C55 1.509(5) .
C54 H44 0.9800 .
C54 H45 0.9800 .
C54 H46 0.9800 .
C55 H47 0.9800 .
C55 H48 0.9800 .
C55 H49 0.9800 .
C56 H50 0.9800 .
C56 H51 0.9800 .
C56 H52 0.9800 .
C57 C58 1.342(4) .
C57 C66 1.435(4) 3_655
C57 H53 0.9500 .
C58 C59 1.439(4) .
C58 H54 0.9500 .
C59 C60 1.382(4) .
C59 N8 1.386(4) 3_655
C60 C61 1.383(4) .
C60 C67 1.501(4) .
C61 N7 1.392(4) .
C61 C62 1.424(4) .
C62 C63 1.346(4) .
C62 H55 0.9500 .
C63 C64 1.434(4) .
C63 H56 0.9500 .
C64 N7 1.381(4) .
C64 C65 1.383(4) .
C65 C66 1.377(4) .
C65 C76 1.501(4) .
C66 N8 1.387(4) .
C66 C57 1.435(4) 3_655
C67 C68 1.397(4) .
C67 C72 1.400(4) .
C68 C69 1.388(4) .
C68 C73 1.517(5) .
C69 C70 1.384(5) .
C69 H117 0.9500 .
C70 C71 1.374(5) .
C70 C75 1.512(4) .
C71 C72 1.395(4) .
C71 H118 0.9500 .
C72 C74 1.510(5) .
C73 H57 0.9800 .
C73 H58 0.9800 .
C73 H59 0.9800 .
C74 H60 0.9800 .
C74 H61 0.9800 .
C74 H62 0.9800 .
C75 H63 0.9800 .
C75 H64 0.9800 .
C75 H65 0.9800 .
C76 C77 1.398(4) .
C76 C81 1.409(4) .
C77 C78 1.397(4) .
C77 C82 1.506(4) .
C78 C79 1.388(5) .
C78 H66 0.9500 .
C79 C80 1.375(5) .
C79 C83 1.514(4) .
C80 C81 1.394(4) .
C80 H67 0.9500 .
C81 C84 1.501(4) .
C82 H68 0.9800 .
C82 H69 0.9800 .
C82 H70 0.9800 .
C83 H71 0.9800 .
C83 H72 0.9800 .
C83 H73 0.9800 .
C84 H74 0.9800 .
C84 H75 0.9800 .
C84 H76 0.9800 .
C85 C86 1.341(4) .
C85 C94 1.442(4) 3_755
C85 H77 0.9500 .
C86 C87 1.434(4) .
C86 H119 0.9500 .
C87 C88 1.369(4) .
C87 N6 1.388(4) 3_755
C88 C89 1.386(4) .
C88 C100 1.510(4) .
C89 N5 1.389(3) .
C89 C90 1.427(4) .
C90 C91 1.345(4) .
C90 H78 0.9500 .
C91 C92 1.428(4) .
C91 H79 0.9500 .
C92 C93 1.384(4) .
C92 N5 1.386(4) .
C93 C94 1.382(4) .
C93 C104 1.505(4) .
C94 N6 1.378(4) .
C94 C85 1.442(4) 3_755
C95 C96 1.398(5) .
C95 C100 1.406(4) .
C95 C101 1.503(5) .
C96 C97 1.380(6) .
C96 H80 0.9500 .
C97 C98 1.379(5) .
C97 C102 1.523(5) .
C98 C99 1.400(4) .
C98 H81 0.9500 .
C99 C100 1.391(4) .
C99 C103 1.510(5) .
C101 H82 0.9800 .
C101 H83 0.9800 .
C101 H84 0.9800 .
C102 H85 0.9800 .
C102 H86 0.9800 .
C102 H87 0.9800 .
C103 H88 0.9800 .
C103 H89 0.9800 .
C103 H90 0.9800 .
C104 C105 1.387(4) .
C104 C109 1.405(4) .
C105 C106 1.399(4) .
C105 C110 1.506(4) .
C106 C107 1.387(5) .
C106 H91 0.9500 .
C107 C108 1.375(5) .
C107 C112 1.508(5) .
C108 C109 1.390(5) .
C108 H92 0.9500 .
C109 C111 1.498(5) .
C110 H93 0.9800 .
C110 H94 0.9800 .
C110 H95 0.9800 .
C111 H96 0.9800 .
C111 H97 0.9800 .
C111 H98 0.9800 .
C112 H99 0.9800 .
C112 H100 0.9800 .
C112 H101 0.9800 .
N1 Ni3 1.957(2) .
N2 Ni3 1.940(2) .
N3 Ni3 1.950(2) .
N4 Ni3 1.943(2) .
N5 Ni2 1.950(2) .
N6 C87 1.387(4) 3_755
N6 Ni2 1.948(2) .
N7 Ni1 1.965(2) .
N8 C59 1.386(4) 3_655
N8 Ni1 1.942(2) .
Ni1 N8 1.942(2) 3_655
Ni1 N7 1.965(2) 3_655
Ni2 N6 1.948(2) 3_755
Ni2 N5 1.950(2) 3_755
C113 C114 1.349(6) .
C113 C118 1.395(7) .
C113 Cl1 1.714(5) .
C114 C115 1.400(6) .
C114 H102 0.9500 .
C115 C116 1.376(6) .
C115 H103 0.9500 .
C116 C117 1.422(7) .
C116 H104 0.9500 .
C117 C118 1.351(7) .
C117 H105 0.9500 .
C118 H106 0.9500 .
Cl2 C123 1.696(7) .
C119 C121 1.349(11) .
C119 C124 1.374(9) .
C119 H107 0.9500 .
C120 C123 1.392(10) .
C120 C124 1.437(9) .
C120 H108 0.9500 .
C121 C122 1.342(11) .
C121 H109 0.9500 .
C122 C123 1.385(11) .
C122 H110 0.9500 .
C124 H111 0.9500 .
Cl3 C126 1.743(15) .
C126 C125 1.3900 .
C126 C130 1.3900 .
C125 C127 1.3900 .
C125 H112 0.9500 .
C127 C128 1.3900 .
C127 H113 0.9500 .
C128 C129 1.3900 .
C128 H114 0.9500 .
C129 C130 1.3900 .
C129 H115 0.9500 .
C130 H116 0.9500 .
